data_1511522
loop_
_publ_author_name
'Malinovskii, Yu.A.'
'Bondareva, O.S.'
'Belov, N.V.'

_publ_section_title
;
 The crystal structure of Na2 Zn2 Mn B4.67 O11
;
_journal_name_full Kristallografiya
_journal_page_first 944
_journal_page_last 949
_journal_volume 25
_journal_year 1980
_chemical_formula_sum 'B4.68 Mn Na2 O11 Zn2'
_chemical_name_systematic 'Na2 Zn2 Mn B4.68 O11'
_space_group_IT_number 9
_symmetry_space_group_name_Hall 'C -2yc'
_symmetry_space_group_name_H-M 'C 1 c 1'
_cell_angle_alpha 90
_cell_angle_beta 90.02
_cell_angle_gamma 90
_cell_formula_units_Z 4
_cell_length_a 4.972
_cell_length_b 8.613
_cell_length_c 19.513
_cell_volume 835.621
_citation_journal_id_ASTM KRISAJ
_cod_data_source_file boron4-x_156.cif
_cod_data_source_block B4.68Mn1Na2O11Zn2
_cod_original_cell_volume 835.6215
_cod_original_formula_sum 'B4.68 Mn1 Na2 O11 Zn2'
_cod_database_code 1511522

loop_
_symmetry_equiv_pos_as_xyz
x,y,z
x,-y,z+1/2
x+1/2,y+1/2,z
x+1/2,-y+1/2,z+1/2

loop_
_atom_site_label
_atom_site_type_symbol
_atom_site_fract_x
_atom_site_fract_y
_atom_site_fract_z
_atom_site_occupancy
_atom_site_U_iso_or_equiv
O4 O-2 0.379 0.316 0.1756 1 0.0
B2 B+3 0.497 0.167 0.177 1 0.0
B3 B+3 0.008 0.336 0.503 0.67 0.0
O11 O-2 0.237 0.128 0.0009 1 0.0
Zn2 Zn+2 0.496 0.1671 0.3441 1 0.0
B4 B+3 0.375 0.129 0.501 0.67 0.0
O7 O-2 0.774 0.154 0.1792 1 0.0
O9 O-2 0.915 0.184 0.5009 1 0.0
Zn1 Zn+2 -0.004 0.3337 0.1581 1 0.0
O6 O-2 0.342 0.037 0.1864 1 0.0
O8 O-2 0.719 0.349 0.3173 1 0.0
Na2 Na+1 -0.011 0.008 0.4129 1 0.0
Mn1 Mn+2 0 -0.0015 0.25 1 0.0
B6 B+3 0.615 0.127 0.5 0.67 0.0
O2 O-2 0.528 0.145 0.4441 1 0.0
O3 O-2 0.117 0.189 0.3162 1 0.0
Na1 Na+1 -0.009 0.006 0.0893 1 0.0
B1 B+3 -0.001 0.332 0.316 1 0.0
O10 O-2 0.187 0.447 0.5012 1 0.0
O5 O-2 0.159 0.466 0.3267 1 0.0
O1 O-2 0.039 0.309 0.0588 1 0.0
B5 B+3 0.493 0.244 0.508 0.67 0.0
